data_7105388
loop_
_publ_author_name
'Miras, Haralampos N.'
'Chakraborty, Indranil'
'Raptis, Raphael G.'

_publ_section_title
;
 Tri-, deca- and dodecanuclear Co(iii)--pyrazolate metallacycles
;
_journal_issue 15
_journal_name_full 'Chemical Communications'
_journal_page_first 2569
_journal_paper_doi 10.1039/b920486e
_journal_volume 46
_journal_year 2010
_chemical_formula_sum 'C50 H83 Co3 N23 O19'
_chemical_formula_weight 1487.18
_chemical_name_systematic
;
?
;
_space_group_IT_number 14
_symmetry_cell_setting monoclinic
_symmetry_space_group_name_Hall '-P 2ybc'
_symmetry_space_group_name_H-M 'P 1 21/c 1'
_atom_sites_solution_hydrogens geom
_atom_sites_solution_primary direct
_atom_sites_solution_secondary difmap
_audit_creation_method SHELXL-97
_cell_angle_alpha 90.00
_cell_angle_beta 101.689(15)
_cell_angle_gamma 90.00
_cell_formula_units_Z 4
_cell_length_a 17.702(2)
_cell_length_b 15.116(3)
_cell_length_c 26.292(6)
_cell_measurement_reflns_used 931
_cell_measurement_temperature 298(2)
_cell_measurement_theta_max 49.411
_cell_measurement_theta_min 4.685
_cell_volume 6889(2)
_computing_structure_refinement 'SHELXL-97 (Sheldrick, 2008)'
_computing_structure_solution 'SHELXS-97 (Sheldrick, 2008)'
_diffrn_ambient_temperature 298(2)
_diffrn_measured_fraction_theta_full 0.892
_diffrn_measured_fraction_theta_max 0.892
_diffrn_radiation_monochromator graphite
_diffrn_radiation_source 'fine-focus sealed tube'
_diffrn_radiation_type MoK\a
_diffrn_radiation_wavelength 0.71073
_diffrn_reflns_av_R_equivalents 0.0639
_diffrn_reflns_av_sigmaI/netI 0.1013
_diffrn_reflns_limit_h_max 22
_diffrn_reflns_limit_h_min -22
_diffrn_reflns_limit_k_max 19
_diffrn_reflns_limit_k_min -11
_diffrn_reflns_limit_l_max 35
_diffrn_reflns_limit_l_min -32
_diffrn_reflns_number 44232
_diffrn_reflns_theta_full 28.40
_diffrn_reflns_theta_max 28.40
_diffrn_reflns_theta_min 1.56
_exptl_absorpt_coefficient_mu 0.797
_exptl_absorpt_correction_type none
_exptl_crystal_colour brown
_exptl_crystal_density_diffrn 1.434
_exptl_crystal_density_method 'not measured'
_exptl_crystal_description block
_exptl_crystal_F_000 3108
_exptl_crystal_size_max 0.18
_exptl_crystal_size_mid 0.12
_exptl_crystal_size_min 0.10
_refine_diff_density_max 0.754
_refine_diff_density_min -0.517
_refine_diff_density_rms 0.073
_refine_ls_extinction_method none
_refine_ls_goodness_of_fit_ref 0.968
_refine_ls_hydrogen_treatment constr
_refine_ls_matrix_type full
_refine_ls_number_parameters 856
_refine_ls_number_reflns 15458
_refine_ls_number_restraints 38
_refine_ls_restrained_S_all 0.984
_refine_ls_R_factor_all 0.1405
_refine_ls_R_factor_gt 0.0597
_refine_ls_shift/su_max 0.001
_refine_ls_shift/su_mean 0.000
_refine_ls_structure_factor_coef Fsqd
_refine_ls_weighting_details 'calc w=1/[\s^2^(Fo^2^)+(0.0681P)^2^+0.0200P] where P=(Fo^2^+2Fc^2^)/3'
_refine_ls_weighting_scheme calc
_refine_ls_wR_factor_gt 0.1190
_refine_ls_wR_factor_ref 0.1447
_reflns_number_gt 8210
_reflns_number_total 15458
_reflns_threshold_expression >2sigma(I)
_cod_data_source_file b920486e.txt
_cod_data_source_block Co3
_cod_depositor_comments
;
The following automatic conversions were performed:
'_symmetry_cell_setting' value 'Monoclinic' changed to 'monoclinic'
according to '/home/saulius/struct/CIF-dictionaries/cif_core.dic'
dictionary named 'cif_core.dic' version 2.4.1 from 2010-06-29.

Automatic conversion script
Id: cif_fix_enum 1527 2010-12-29 10:47:43Z saulius 
;
_cod_original_sg_symbol_H-M P2(1)/c
_cod_database_code 7105388

loop_
_symmetry_equiv_pos_as_xyz
'x, y, z'
'-x, y+1/2, -z+1/2'
'-x, -y, -z'
'x, -y-1/2, z-1/2'

loop_
_atom_site_label
_atom_site_type_symbol
_atom_site_fract_x
_atom_site_fract_y
_atom_site_fract_z
_atom_site_U_iso_or_equiv
_atom_site_adp_type
_atom_site_occupancy
_atom_site_symmetry_multiplicity
_atom_site_calc_flag
_atom_site_refinement_flags
_atom_site_disorder_assembly
_atom_site_disorder_group
C39 C 0.8519(3) 0.0140(4) 0.4521(3) 0.096(2) Uani 1 1 d D . .
H39A H 0.9060 0.0279 0.4548 0.115 Uiso 1 1 calc R . .
H39B H 0.8386 0.0319 0.4846 0.115 Uiso 1 1 calc R . .
C40 C 0.8452(4) -0.0797(5) 0.4493(3) 0.125(3) Uani 1 1 d D . .
H40A H 0.8581 -0.1004 0.4172 0.150 Uiso 1 1 calc R . .
H40B H 0.7923 -0.0967 0.4492 0.150 Uiso 1 1 calc R . .
C41 C 0.8984(5) -0.1228(6) 0.4949(4) 0.175(5) Uani 1 1 d DU . .
H41A H 0.9495 -0.1272 0.4871 0.210 Uiso 1 1 calc R . .
H41B H 0.9021 -0.0848 0.5250 0.210 Uiso 1 1 calc R . .
C42 C 0.8760(7) -0.2047(8) 0.5073(6) 0.314(10) Uani 1 1 d DU . .
H42A H 0.8210 -0.2101 0.4964 0.471 Uiso 1 1 calc R . .
H42B H 0.8902 -0.2131 0.5442 0.471 Uiso 1 1 calc R . .
H42C H 0.9008 -0.2487 0.4901 0.471 Uiso 1 1 calc R . .
C47 C 0.8460(4) 0.0633(4) 0.3637(2) 0.103(2) Uani 1 1 d D . .
H47A H 0.9004 0.0760 0.3758 0.124 Uiso 1 1 calc R . .
H47B H 0.8424 0.0014 0.3536 0.124 Uiso 1 1 calc R . .
C48 C 0.8208(5) 0.1138(4) 0.3175(3) 0.122(3) Uani 1 1 d D . .
H48A H 0.8201 0.1759 0.3268 0.146 Uiso 1 1 calc R . .
H48B H 0.7685 0.0966 0.3020 0.146 Uiso 1 1 calc R . .
C49 C 0.8704(6) 0.1026(6) 0.2781(3) 0.168(4) Uani 1 1 d DU . .
H49A H 0.9234 0.1081 0.2967 0.202 Uiso 1 1 calc R . .
H49B H 0.8638 0.0419 0.2661 0.202 Uiso 1 1 calc R . .
C50 C 0.8641(11) 0.1514(8) 0.2370(5) 0.340(10) Uani 1 1 d DU . .
H50A H 0.8274 0.1961 0.2308 0.408 Uiso 1 1 calc R . .
H50B H 0.8964 0.1416 0.2137 0.408 Uiso 1 1 calc R . .
C31 C 0.3490(3) -0.0783(3) 0.93114(18) 0.0553(12) Uani 1 1 d D . .
H31A H 0.3979 -0.0913 0.9214 0.066 Uiso 1 1 calc R . .
H31B H 0.3575 -0.0812 0.9687 0.066 Uiso 1 1 calc R . .
C32 C 0.2928(3) -0.1500(4) 0.9093(2) 0.0792(16) Uani 1 1 d D . .
H32A H 0.2419 -0.1337 0.9144 0.095 Uiso 1 1 calc R . .
H32B H 0.2905 -0.1545 0.8722 0.095 Uiso 1 1 calc R . .
C33 C 0.3140(4) -0.2387(4) 0.9338(3) 0.096(2) Uani 1 1 d D . .
H33A H 0.3638 -0.2562 0.9270 0.115 Uiso 1 1 calc R . .
H33B H 0.3196 -0.2330 0.9711 0.115 Uiso 1 1 calc R . .
C34 C 0.2575(4) -0.3101(4) 0.9154(3) 0.123(3) Uani 1 1 d D . .
H34A H 0.2102 -0.2978 0.9265 0.185 Uiso 1 1 calc R . .
H34B H 0.2779 -0.3657 0.9296 0.185 Uiso 1 1 calc R . .
H34C H 0.2479 -0.3129 0.8782 0.185 Uiso 1 1 calc R . .
C23 C 0.3902(3) 0.0764(3) 0.94307(17) 0.0575(13) Uani 1 1 d D . .
H23A H 0.3938 0.0688 0.9801 0.069 Uiso 1 1 calc R . .
H23B H 0.4388 0.0570 0.9352 0.069 Uiso 1 1 calc R . .
C24 C 0.3804(4) 0.1741(4) 0.9305(2) 0.0846(17) Uani 1 1 d D . .
H24A H 0.3291 0.1930 0.9333 0.101 Uiso 1 1 calc R . .
H24B H 0.3865 0.1845 0.8951 0.101 Uiso 1 1 calc R . .
C25 C 0.4417(6) 0.2287(5) 0.9688(3) 0.167(4) Uani 1 1 d DU . .
H25A H 0.4896 0.1956 0.9771 0.200 Uiso 1 1 calc R . .
H25B H 0.4518 0.2837 0.9524 0.200 Uiso 1 1 calc R . .
C26 C 0.4162(10) 0.2469(8) 1.0140(4) 0.361(14) Uani 1 1 d D . .
H26A H 0.4017 0.3081 1.0143 0.541 Uiso 1 1 calc R . .
H26B H 0.4568 0.2350 1.0434 0.541 Uiso 1 1 calc R . .
H26C H 0.3725 0.2103 1.0158 0.541 Uiso 1 1 calc R . .
Co1 Co 0.25980(3) 0.17825(3) 0.219986(19) 0.03265(14) Uani 1 1 d . . .
Co2 Co 0.20852(3) -0.01807(4) 0.22222(2) 0.03440(14) Uani 1 1 d . . .
Co3 Co 0.27743(3) 0.07839(4) 0.324648(19) 0.03331(14) Uani 1 1 d . . .
C1 C 0.0618(2) 0.0555(3) 0.15773(14) 0.0400(10) Uani 1 1 d . . .
H1 H 0.0323 0.0042 0.1532 0.048 Uiso 1 1 calc R . .
C2 C 0.0376(2) 0.1395(3) 0.14010(15) 0.0410(10) Uani 1 1 d . . .
C3 C 0.0993(2) 0.1960(3) 0.15532(14) 0.0390(10) Uani 1 1 d . . .
H3 H 0.0992 0.2565 0.1490 0.047 Uiso 1 1 calc R . .
C4 C 0.1378(2) 0.0011(3) 0.35667(16) 0.0414(10) Uani 1 1 d . . .
H4 H 0.1469 0.0213 0.3908 0.050 Uiso 1 1 calc R . .
C5 C 0.0749(2) -0.0466(3) 0.33274(17) 0.0439(10) Uani 1 1 d . . .
C6 C 0.0843(2) -0.0625(3) 0.28307(16) 0.0413(10) Uani 1 1 d . . .
H6 H 0.0501 -0.0933 0.2577 0.050 Uiso 1 1 calc R . .
C7 C 0.1699(2) 0.3044(3) 0.27409(16) 0.0403(10) Uani 1 1 d . . .
H7 H 0.1557 0.3456 0.2476 0.048 Uiso 1 1 calc R . .
C8 C 0.1466(2) 0.3049(3) 0.32096(16) 0.0441(11) Uani 1 1 d . . .
C9 C 0.1809(2) 0.2320(3) 0.34871(16) 0.0418(10) Uani 1 1 d . . .
H9 H 0.1752 0.2150 0.3817 0.050 Uiso 1 1 calc R . .
C10 C 0.3156(2) -0.0362(3) 0.14644(15) 0.0442(11) Uani 1 1 d . . .
H10 H 0.3109 -0.0968 0.1405 0.053 Uiso 1 1 calc R . .
C11 C 0.3632(2) 0.0207(3) 0.12634(15) 0.0452(11) Uani 1 1 d . . .
C12 C 0.3532(2) 0.1042(3) 0.14534(15) 0.0411(10) Uani 1 1 d . . .
H12 H 0.3784 0.1554 0.1385 0.049 Uiso 1 1 calc R . .
C13 C 0.3801(2) -0.0844(3) 0.33928(17) 0.0476(11) Uani 1 1 d . . .
H13 H 0.4128 -0.0696 0.3705 0.057 Uiso 1 1 calc R . .
C14 C 0.3829(3) -0.1614(3) 0.31205(18) 0.0515(12) Uani 1 1 d . . .
C15 C 0.3245(2) -0.1563(3) 0.26878(17) 0.0476(11) Uani 1 1 d . . .
H15 H 0.3120 -0.1997 0.2434 0.057 Uiso 1 1 calc R . .
C16 C 0.4241(2) 0.2309(3) 0.26672(17) 0.0442(10) Uani 1 1 d . . .
H16 H 0.4342 0.2670 0.2403 0.053 Uiso 1 1 calc R . .
C17 C 0.4749(2) 0.2110(3) 0.31214(18) 0.0473(11) Uani 1 1 d . . .
C18 C 0.4372(2) 0.1553(3) 0.34001(17) 0.0452(11) Uani 1 1 d . . .
H18 H 0.4580 0.1305 0.3722 0.054 Uiso 1 1 calc R . .
C19 C 0.2491(2) 0.0402(4) 0.92824(17) 0.0590(13) Uani 1 1 d . . .
H19A H 0.2361 0.1001 0.9165 0.071 Uiso 1 1 calc R . .
H19B H 0.2099 0.0014 0.9088 0.071 Uiso 1 1 calc R . .
C20 C 0.2449(3) 0.0345(4) 0.98503(19) 0.0739(16) Uani 1 1 d . . .
H20A H 0.2549 -0.0258 0.9971 0.089 Uiso 1 1 calc R . .
H20B H 0.2840 0.0723 1.0053 0.089 Uiso 1 1 calc R . .
C21 C 0.1670(3) 0.0626(5) 0.9928(2) 0.091(2) Uani 1 1 d . . .
H21A H 0.1286 0.0212 0.9750 0.109 Uiso 1 1 calc R . .
H21B H 0.1550 0.1204 0.9772 0.109 Uiso 1 1 calc R . .
C22 C 0.1619(3) 0.0667(5) 1.0493(2) 0.114(3) Uani 1 1 d . . .
H22A H 0.1776 0.0110 1.0656 0.171 Uiso 1 1 calc R . .
H22B H 0.1098 0.0791 1.0521 0.171 Uiso 1 1 calc R . .
H22C H 0.1953 0.1127 1.0662 0.171 Uiso 1 1 calc R . .
C27 C 0.3170(3) 0.0272(4) 0.85661(16) 0.0592(13) Uani 1 1 d . . .
H27A H 0.2777 -0.0140 0.8399 0.071 Uiso 1 1 calc R . .
H27B H 0.2978 0.0865 0.8476 0.071 Uiso 1 1 calc R . .
C28 C 0.3882(3) 0.0133(4) 0.83426(17) 0.0652(14) Uani 1 1 d . . .
H28A H 0.4275 0.0557 0.8495 0.078 Uiso 1 1 calc R . .
H28B H 0.4084 -0.0456 0.8430 0.078 Uiso 1 1 calc R . .
C29 C 0.3704(4) 0.0243(4) 0.77637(19) 0.0883(19) Uani 1 1 d . . .
H29A H 0.3488 0.0827 0.7679 0.106 Uiso 1 1 calc R . .
H29B H 0.3316 -0.0189 0.7613 0.106 Uiso 1 1 calc R . .
C30 C 0.4407(4) 0.0129(5) 0.7523(2) 0.110(2) Uani 1 1 d . . .
H30A H 0.4779 0.0580 0.7652 0.164 Uiso 1 1 calc R . .
H30B H 0.4258 0.0177 0.7152 0.164 Uiso 1 1 calc R . .
H30C H 0.4632 -0.0443 0.7613 0.164 Uiso 1 1 calc R . .
C35 C 0.7253(4) 0.0391(5) 0.3947(3) 0.103(2) Uani 1 1 d . . .
H35A H 0.6987 0.0760 0.3664 0.124 Uiso 1 1 calc R . .
H35B H 0.7267 -0.0205 0.3813 0.124 Uiso 1 1 calc R . .
C36 C 0.6807(4) 0.0379(5) 0.4344(3) 0.110(2) Uani 1 1 d . . .
H36A H 0.6707 0.0982 0.4440 0.132 Uiso 1 1 calc R . .
H36B H 0.7096 0.0083 0.4650 0.132 Uiso 1 1 calc R . .
C37 C 0.6018(4) -0.0115(5) 0.4150(3) 0.112(2) Uani 1 1 d . . .
H37A H 0.5742 0.0160 0.3833 0.135 Uiso 1 1 calc R . .
H37B H 0.6117 -0.0727 0.4074 0.135 Uiso 1 1 calc R . .
C38 C 0.5570(4) -0.0081(7) 0.4527(3) 0.163(4) Uani 1 1 d . . .
H38A H 0.5865 -0.0295 0.4851 0.244 Uiso 1 1 calc R . .
H38B H 0.5120 -0.0442 0.4422 0.244 Uiso 1 1 calc R . .
H38C H 0.5416 0.0520 0.4569 0.244 Uiso 1 1 calc R . .
C43 C 0.8089(4) 0.1672(4) 0.4280(2) 0.0866(18) Uani 1 1 d . . .
H43A H 0.7762 0.2008 0.4006 0.104 Uiso 1 1 calc R . .
H43B H 0.7855 0.1701 0.4583 0.104 Uiso 1 1 calc R . .
C44 C 0.8834(4) 0.2113(5) 0.4408(3) 0.103(2) Uani 1 1 d . . .
H44A H 0.9048 0.2169 0.4098 0.124 Uiso 1 1 calc R . .
H44B H 0.9188 0.1761 0.4659 0.124 Uiso 1 1 calc R . .
C45 C 0.8747(4) 0.3043(5) 0.4637(3) 0.103(2) Uani 1 1 d . . .
H45A H 0.8357 0.3376 0.4401 0.123 Uiso 1 1 calc R . .
H45B H 0.8582 0.2985 0.4965 0.123 Uiso 1 1 calc R . .
C46 C 0.9497(4) 0.3524(5) 0.4718(3) 0.128(3) Uani 1 1 d . . .
H46A H 0.9871 0.3217 0.4972 0.192 Uiso 1 1 calc R . .
H46B H 0.9430 0.4113 0.4838 0.192 Uiso 1 1 calc R . .
H46C H 0.9672 0.3551 0.4396 0.192 Uiso 1 1 calc R . .
N1 N 0.15826(17) 0.1495(2) 0.18039(11) 0.0339(7) Uani 1 1 d . . .
N2 N 0.13495(16) 0.0619(2) 0.18222(11) 0.0339(7) Uani 1 1 d . . .
N3 N -0.0376(2) 0.1628(3) 0.11293(15) 0.0597(11) Uani 1 1 d . . .
N4 N 0.15003(17) -0.0269(2) 0.27727(12) 0.0368(8) Uani 1 1 d . . .
N5 N 0.18330(17) 0.0138(2) 0.32323(12) 0.0352(8) Uani 1 1 d . . .
N6 N 0.0120(2) -0.0718(3) 0.35574(18) 0.0561(10) Uani 1 1 d . . .
N7 N 0.22339(17) 0.1908(2) 0.31945(12) 0.0339(7) Uani 1 1 d . . .
N8 N 0.21568(17) 0.2354(2) 0.27291(12) 0.0348(8) Uani 1 1 d . . .
N9 N 0.0974(2) 0.3682(3) 0.33795(17) 0.0579(11) Uani 1 1 d . . .
N10 N 0.30129(16) 0.0981(2) 0.17502(11) 0.0353(8) Uani 1 1 d . . .
N11 N 0.27766(17) 0.0108(2) 0.17566(12) 0.0365(8) Uani 1 1 d . . .
N12 N 0.4125(2) -0.0027(4) 0.09226(15) 0.0623(12) Uani 1 1 d . . .
N13 N 0.28931(18) -0.0797(2) 0.26939(12) 0.0395(8) Uani 1 1 d . . .
N14 N 0.32335(17) -0.0350(2) 0.31392(12) 0.0378(8) Uani 1 1 d . . .
N15 N 0.4347(3) -0.2333(4) 0.3252(2) 0.0813(14) Uani 1 1 d . . .
N16 N 0.36655(16) 0.1432(2) 0.31332(12) 0.0358(8) Uani 1 1 d . . .
N17 N 0.35841(17) 0.1896(2) 0.26714(12) 0.0358(8) Uani 1 1 d . . .
N18 N 0.5523(2) 0.2430(3) 0.32818(19) 0.0667(12) Uani 1 1 d . . .
N19 N 0.1661(2) -0.1226(2) 0.18598(13) 0.0479(9) Uani 1 1 d . . .
N20 N 0.3078(2) 0.0776(2) 0.39910(13) 0.0444(9) Uani 1 1 d . . .
N21 N 0.2715(2) 0.2848(3) 0.18198(14) 0.0475(9) Uani 1 1 d . . .
N22 N 0.3266(2) 0.0162(3) 0.91468(13) 0.0514(9) Uani 1 1 d . . .
N23 N 0.8076(2) 0.0723(3) 0.41078(16) 0.0639(11) Uani 1 1 d . . .
O1 O -0.0497(2) 0.2406(3) 0.10030(17) 0.0946(14) Uani 1 1 d . . .
O2 O -0.08563(18) 0.1049(3) 0.10257(14) 0.0798(11) Uani 1 1 d . . .
O3 O -0.04334(18) -0.1080(2) 0.32885(14) 0.0711(10) Uani 1 1 d . . .
O4 O 0.0151(2) -0.0534(3) 0.40176(15) 0.0786(11) Uani 1 1 d . . .
O5 O 0.07798(19) 0.3556(3) 0.37906(14) 0.0797(11) Uani 1 1 d . . .
O6 O 0.0774(2) 0.4323(3) 0.30978(15) 0.0818(12) Uani 1 1 d . . .
O7 O 0.4517(2) 0.0550(3) 0.07743(14) 0.0773(11) Uani 1 1 d . . .
O8 O 0.4126(2) -0.0793(3) 0.07771(16) 0.0980(14) Uani 1 1 d . . .
O9 O 0.4239(3) -0.3006(3) 0.29937(19) 0.1096(16) Uani 1 1 d . . .
O10 O 0.4877(3) -0.2240(3) 0.3621(2) 0.1260(19) Uani 1 1 d . . .
O11 O 0.5931(2) 0.2093(3) 0.36564(19) 0.1041(15) Uani 1 1 d . . .
O12 O 0.5732(2) 0.3026(3) 0.30329(16) 0.0967(14) Uani 1 1 d . . .
O13 O 0.09750(19) -0.1401(2) 0.17996(13) 0.0672(9) Uani 1 1 d . . .
O14 O 0.2092(2) -0.1736(2) 0.16825(14) 0.0745(10) Uani 1 1 d . . .
O15 O 0.26418(19) 0.1029(2) 0.42711(11) 0.0663(10) Uani 1 1 d . . .
O16 O 0.37218(18) 0.0515(2) 0.41980(12) 0.0706(10) Uani 1 1 d . . .
O17 O 0.2232(2) 0.3439(2) 0.17707(14) 0.0695(10) Uani 1 1 d . . .
O18 O 0.3289(2) 0.2970(2) 0.16385(15) 0.0813(11) Uani 1 1 d . . .
O19 O 0.24913(13) 0.07967(16) 0.25519(9) 0.0333(6) Uani 1 1 d . . .

loop_
_atom_site_aniso_label
_atom_site_aniso_U_11
_atom_site_aniso_U_22
_atom_site_aniso_U_33
_atom_site_aniso_U_23
_atom_site_aniso_U_13
_atom_site_aniso_U_12
C39 0.066(4) 0.094(5) 0.122(5) 0.044(4) 0.005(3) 0.011(4)
C40 0.091(5) 0.110(7) 0.174(8) 0.070(6) 0.028(5) 0.020(5)
C41 0.111(6) 0.141(8) 0.255(11) 0.117(8) -0.008(7) 0.005(6)
C42 0.231(13) 0.35(2) 0.40(2) 0.263(17) 0.158(14) 0.114(14)
C47 0.159(6) 0.082(5) 0.071(4) -0.003(4) 0.027(4) -0.014(5)
C48 0.208(8) 0.063(5) 0.098(5) 0.005(4) 0.040(6) 0.005(5)
C49 0.336(13) 0.118(7) 0.076(5) 0.031(5) 0.100(7) 0.082(8)
C50 0.73(3) 0.169(12) 0.215(13) -0.009(10) 0.312(18) -0.013(16)
C31 0.054(3) 0.057(3) 0.055(3) 0.005(2) 0.012(2) 0.007(3)
C32 0.070(4) 0.080(5) 0.089(4) -0.004(3) 0.017(3) -0.001(3)
C33 0.111(5) 0.058(4) 0.125(5) -0.001(4) 0.037(4) -0.004(4)
C34 0.130(6) 0.072(5) 0.183(8) -0.011(5) 0.069(6) -0.016(5)
C23 0.054(3) 0.069(4) 0.049(3) 0.000(2) 0.008(2) -0.002(3)
C24 0.107(5) 0.064(4) 0.080(4) 0.002(3) 0.012(3) -0.005(3)
C25 0.320(13) 0.067(6) 0.106(6) -0.012(5) 0.028(8) -0.022(7)
C26 0.75(4) 0.137(11) 0.144(10) 0.001(9) -0.041(17) -0.076(17)
Co1 0.0283(3) 0.0313(3) 0.0393(3) 0.0005(2) 0.0090(2) 0.0002(2)
Co2 0.0341(3) 0.0308(3) 0.0385(3) -0.0024(2) 0.0079(2) -0.0005(2)
Co3 0.0278(3) 0.0344(3) 0.0374(3) -0.0003(2) 0.0058(2) -0.0019(2)
C1 0.033(2) 0.047(3) 0.041(2) -0.004(2) 0.0083(17) -0.006(2)
C2 0.030(2) 0.049(3) 0.043(2) 0.001(2) 0.0030(17) 0.005(2)
C3 0.036(2) 0.038(3) 0.042(2) 0.0011(19) 0.0068(18) 0.0081(19)
C4 0.042(2) 0.041(3) 0.044(2) 0.0024(19) 0.0142(19) 0.000(2)
C5 0.033(2) 0.046(3) 0.056(3) 0.008(2) 0.0136(19) -0.004(2)
C6 0.033(2) 0.036(3) 0.053(3) 0.001(2) 0.0056(18) -0.0047(19)
C7 0.035(2) 0.034(3) 0.049(2) -0.0073(19) 0.0016(18) 0.0039(19)
C8 0.034(2) 0.048(3) 0.048(2) -0.015(2) 0.0054(19) 0.007(2)
C9 0.037(2) 0.047(3) 0.042(2) -0.009(2) 0.0070(18) -0.005(2)
C10 0.046(2) 0.047(3) 0.039(2) -0.008(2) 0.0088(19) 0.014(2)
C11 0.043(2) 0.059(3) 0.037(2) 0.002(2) 0.0163(19) 0.015(2)
C12 0.034(2) 0.051(3) 0.040(2) 0.006(2) 0.0115(18) 0.003(2)
C13 0.038(2) 0.053(3) 0.049(2) 0.006(2) 0.0031(19) 0.004(2)
C14 0.052(3) 0.041(3) 0.064(3) 0.014(2) 0.019(2) 0.018(2)
C15 0.052(3) 0.037(3) 0.059(3) -0.003(2) 0.022(2) 0.008(2)
C16 0.036(2) 0.041(3) 0.058(3) -0.002(2) 0.016(2) -0.005(2)
C17 0.028(2) 0.046(3) 0.067(3) -0.005(2) 0.009(2) -0.007(2)
C18 0.034(2) 0.045(3) 0.053(3) -0.003(2) 0.0012(19) 0.002(2)
C19 0.047(3) 0.073(4) 0.056(3) 0.002(2) 0.008(2) 0.018(2)
C20 0.060(3) 0.102(5) 0.064(3) 0.009(3) 0.022(3) 0.023(3)
C21 0.064(3) 0.151(6) 0.059(3) 0.000(4) 0.018(3) 0.024(4)
C22 0.088(4) 0.197(8) 0.061(4) 0.000(4) 0.023(3) 0.052(5)
C27 0.064(3) 0.071(4) 0.040(2) 0.006(2) 0.004(2) 0.010(3)
C28 0.078(3) 0.071(4) 0.050(3) 0.003(3) 0.020(3) 0.006(3)
C29 0.105(5) 0.112(5) 0.050(3) 0.009(3) 0.021(3) -0.010(4)
C30 0.151(6) 0.116(6) 0.076(4) 0.003(4) 0.055(4) -0.004(5)
C35 0.076(4) 0.109(6) 0.114(5) 0.026(4) -0.007(4) 0.003(4)
C36 0.093(5) 0.130(7) 0.105(5) 0.028(5) 0.013(4) 0.020(5)
C37 0.075(4) 0.147(7) 0.107(5) 0.012(5) -0.001(4) 0.004(5)
C38 0.107(6) 0.299(13) 0.082(5) 0.044(6) 0.015(5) 0.035(7)
C43 0.088(4) 0.086(5) 0.088(4) -0.009(4) 0.021(3) -0.004(4)
C44 0.093(5) 0.123(6) 0.087(4) -0.016(4) 0.004(4) 0.009(4)
C45 0.122(6) 0.092(5) 0.088(4) -0.024(4) 0.006(4) -0.011(4)
C46 0.133(6) 0.128(7) 0.132(6) -0.039(5) 0.048(5) -0.022(6)
N1 0.0339(17) 0.030(2) 0.0378(18) -0.0008(14) 0.0075(14) 0.0020(15)
N2 0.0267(16) 0.037(2) 0.0382(17) -0.0021(15) 0.0080(13) -0.0004(15)
N3 0.038(2) 0.072(3) 0.064(3) -0.001(2) -0.0011(18) 0.004(2)
N4 0.0341(18) 0.033(2) 0.0413(18) -0.0020(15) 0.0042(14) -0.0049(15)
N5 0.0308(16) 0.038(2) 0.0371(17) 0.0004(15) 0.0079(14) -0.0067(15)
N6 0.044(2) 0.049(3) 0.080(3) 0.006(2) 0.023(2) -0.006(2)
N7 0.0315(17) 0.033(2) 0.0370(17) -0.0039(15) 0.0070(14) -0.0002(15)
N8 0.0339(17) 0.029(2) 0.0416(18) -0.0013(15) 0.0090(14) -0.0003(15)
N9 0.043(2) 0.070(3) 0.059(3) -0.024(2) 0.007(2) 0.012(2)
N10 0.0301(16) 0.040(2) 0.0388(18) -0.0002(15) 0.0135(14) 0.0033(15)
N11 0.0330(17) 0.036(2) 0.0408(18) -0.0035(15) 0.0085(14) 0.0024(16)
N12 0.056(2) 0.084(4) 0.051(2) -0.001(2) 0.020(2) 0.024(3)
N13 0.0398(18) 0.032(2) 0.047(2) -0.0018(16) 0.0101(15) 0.0028(16)
N14 0.0318(17) 0.036(2) 0.0451(19) 0.0033(16) 0.0062(15) 0.0006(15)
N15 0.083(3) 0.073(4) 0.089(4) 0.023(3) 0.019(3) 0.041(3)
N16 0.0279(17) 0.035(2) 0.0436(19) 0.0015(15) 0.0055(14) -0.0044(14)
N17 0.0298(17) 0.034(2) 0.0447(19) -0.0011(15) 0.0097(14) -0.0038(15)
N18 0.037(2) 0.072(3) 0.088(3) -0.011(3) 0.007(2) -0.018(2)
N19 0.050(2) 0.038(2) 0.054(2) -0.0061(18) 0.0071(18) -0.0040(19)
N20 0.040(2) 0.051(2) 0.0412(19) -0.0017(17) 0.0042(17) -0.0079(18)
N21 0.041(2) 0.047(3) 0.057(2) 0.0081(19) 0.0163(18) 0.0006(19)
N22 0.047(2) 0.059(3) 0.050(2) 0.0036(19) 0.0110(17) 0.0085(19)
N23 0.060(3) 0.064(3) 0.065(3) 0.003(2) 0.006(2) 0.007(2)
O1 0.065(2) 0.066(3) 0.131(3) 0.010(3) -0.029(2) 0.017(2)
O2 0.0412(19) 0.088(3) 0.099(3) 0.005(2) -0.0129(18) -0.016(2)
O3 0.0468(19) 0.071(3) 0.097(3) 0.002(2) 0.0165(18) -0.0253(18)
O4 0.080(2) 0.089(3) 0.081(3) -0.009(2) 0.050(2) -0.021(2)
O5 0.068(2) 0.112(3) 0.065(2) -0.018(2) 0.0280(19) 0.025(2)
O6 0.085(3) 0.074(3) 0.085(3) -0.004(2) 0.014(2) 0.044(2)
O7 0.067(2) 0.101(3) 0.075(2) 0.017(2) 0.0423(19) 0.019(2)
O8 0.117(3) 0.089(3) 0.106(3) -0.024(3) 0.067(3) 0.021(3)
O9 0.153(4) 0.057(3) 0.120(4) 0.005(3) 0.028(3) 0.049(3)
O10 0.115(4) 0.110(4) 0.132(4) 0.008(3) -0.022(3) 0.071(3)
O11 0.043(2) 0.112(4) 0.140(4) 0.023(3) -0.025(2) -0.017(2)
O12 0.068(2) 0.118(4) 0.103(3) 0.002(3) 0.015(2) -0.057(3)
O13 0.060(2) 0.056(2) 0.082(2) -0.0194(18) 0.0051(18) -0.0139(18)
O14 0.076(2) 0.049(2) 0.099(3) -0.031(2) 0.020(2) -0.0021(19)
O15 0.063(2) 0.093(3) 0.0423(18) -0.0069(17) 0.0093(16) 0.0022(19)
O16 0.055(2) 0.094(3) 0.055(2) 0.0032(18) -0.0083(16) 0.0139(19)
O17 0.072(2) 0.047(2) 0.095(3) 0.0233(19) 0.0283(19) 0.0117(19)
O18 0.079(2) 0.066(3) 0.112(3) 0.030(2) 0.050(2) 0.004(2)
O19 0.0384(14) 0.0280(15) 0.0338(13) -0.0042(11) 0.0079(11) -0.0026(12)

loop_
_atom_type_symbol
_atom_type_description
_atom_type_scat_dispersion_real
_atom_type_scat_dispersion_imag
_atom_type_scat_source
C C 0.0033 0.0016 'International Tables Vol C Tables 4.2.6.8 and 6.1.1.4'
H H 0.0000 0.0000 'International Tables Vol C Tables 4.2.6.8 and 6.1.1.4'
N N 0.0061 0.0033 'International Tables Vol C Tables 4.2.6.8 and 6.1.1.4'
O O 0.0106 0.0060 'International Tables Vol C Tables 4.2.6.8 and 6.1.1.4'
Co Co 0.3494 0.9721 'International Tables Vol C Tables 4.2.6.8 and 6.1.1.4'

loop_
_geom_angle_atom_site_label_1
_geom_angle_atom_site_label_2
_geom_angle_atom_site_label_3
_geom_angle
_geom_angle_site_symmetry_1
_geom_angle_site_symmetry_3
_geom_angle_publ_flag
C40 C39 N23 121.6(6) . . ?
C40 C39 H39A 106.9 . . ?
N23 C39 H39A 106.9 . . ?
C40 C39 H39B 106.9 . . ?
N23 C39 H39B 106.9 . . ?
H39A C39 H39B 106.7 . . ?
C39 C40 C41 110.8(7) . . ?
C39 C40 H40A 109.5 . . ?
C41 C40 H40A 109.5 . . ?
C39 C40 H40B 109.5 . . ?
C41 C40 H40B 109.5 . . ?
H40A C40 H40B 108.1 . . ?
C42 C41 C40 114.6(9) . . ?
C42 C41 H41A 108.6 . . ?
C40 C41 H41A 108.6 . . ?
C42 C41 H41B 108.6 . . ?
C40 C41 H41B 108.6 . . ?
H41A C41 H41B 107.6 . . ?
C41 C42 H42A 109.5 . . ?
C41 C42 H42B 109.5 . . ?
H42A C42 H42B 109.5 . . ?
C41 C42 H42C 109.5 . . ?
H42A C42 H42C 109.5 . . ?
H42B C42 H42C 109.5 . . ?
C48 C47 N23 121.7(6) . . ?
C48 C47 H47A 106.9 . . ?
N23 C47 H47A 106.9 . . ?
C48 C47 H47B 106.9 . . ?
N23 C47 H47B 106.9 . . ?
H47A C47 H47B 106.7 . . ?
C47 C48 C49 113.8(7) . . ?
C47 C48 H48A 108.8 . . ?
C49 C48 H48A 108.8 . . ?
C47 C48 H48B 108.8 . . ?
C49 C48 H48B 108.8 . . ?
H48A C48 H48B 107.7 . . ?
C50 C49 C48 123.5(10) . . ?
C50 C49 H49A 106.5 . . ?
C48 C49 H49A 106.5 . . ?
C50 C49 H49B 106.5 . . ?
C48 C49 H49B 106.5 . . ?
H49A C49 H49B 106.5 . . ?
C49 C50 H50A 120.0 . . ?
C49 C50 H50B 120.0 . . ?
H50A C50 H50B 120.0 . . ?
C32 C31 N22 116.9(4) . . ?
C32 C31 H31A 108.1 . . ?
N22 C31 H31A 108.1 . . ?
C32 C31 H31B 108.1 . . ?
N22 C31 H31B 108.1 . . ?
H31A C31 H31B 107.3 . . ?
C33 C32 C31 113.0(5) . . ?
C33 C32 H32A 109.0 . . ?
C31 C32 H32A 109.0 . . ?
C33 C32 H32B 109.0 . . ?
C31 C32 H32B 109.0 . . ?
H32A C32 H32B 107.8 . . ?
C34 C33 C32 114.5(6) . . ?
C34 C33 H33A 108.6 . . ?
C32 C33 H33A 108.6 . . ?
C34 C33 H33B 108.6 . . ?
C32 C33 H33B 108.6 . . ?
H33A C33 H33B 107.6 . . ?
C33 C34 H34A 109.5 . . ?
C33 C34 H34B 109.5 . . ?
H34A C34 H34B 109.5 . . ?
C33 C34 H34C 109.5 . . ?
H34A C34 H34C 109.5 . . ?
H34B C34 H34C 109.5 . . ?
C24 C23 N22 115.9(4) . . ?
C24 C23 H23A 108.3 . . ?
N22 C23 H23A 108.3 . . ?
C24 C23 H23B 108.3 . . ?
N22 C23 H23B 108.3 . . ?
H23A C23 H23B 107.4 . . ?
C23 C24 C25 110.0(5) . . ?
C23 C24 H24A 109.7 . . ?
C25 C24 H24A 109.7 . . ?
C23 C24 H24B 109.7 . . ?
C25 C24 H24B 109.7 . . ?
H24A C24 H24B 108.2 . . ?
C26 C25 C24 110.8(10) . . ?
C26 C25 H25A 109.5 . . ?
C24 C25 H25A 109.5 . . ?
C26 C25 H25B 109.5 . . ?
C24 C25 H25B 109.5 . . ?
H25A C25 H25B 108.1 . . ?
C25 C26 H26A 109.5 . . ?
C25 C26 H26B 109.5 . . ?
H26A C26 H26B 109.5 . . ?
C25 C26 H26C 109.5 . . ?
H26A C26 H26C 109.5 . . ?
H26B C26 H26C 109.5 . . ?
O19 Co1 N21 179.92(17) . . ?
O19 Co1 N8 84.21(12) . . ?
N21 Co1 N8 95.80(15) . . ?
O19 Co1 N17 85.31(12) . . ?
N21 Co1 N17 94.62(14) . . ?
N8 Co1 N17 86.71(13) . . ?
O19 Co1 N1 84.67(12) . . ?
N21 Co1 N1 95.41(14) . . ?
N8 Co1 N1 91.20(13) . . ?
N17 Co1 N1 169.92(14) . . ?
O19 Co1 N10 83.56(12) . . ?
N21 Co1 N10 96.43(15) . . ?
N8 Co1 N10 167.77(14) . . ?
N17 Co1 N10 92.42(13) . . ?
N1 Co1 N10 87.54(13) . . ?
O19 Co2 N19 178.99(15) . . ?
O19 Co2 N2 84.66(12) . . ?
N19 Co2 N2 95.30(15) . . ?
O19 Co2 N13 85.12(13) . . ?
N19 Co2 N13 94.94(15) . . ?
N2 Co2 N13 169.74(14) . . ?
O19 Co2 N4 85.33(12) . . ?
N19 Co2 N4 95.67(15) . . ?
N2 Co2 N4 92.66(13) . . ?
N13 Co2 N4 85.74(13) . . ?
O19 Co2 N11 82.96(12) . . ?
N19 Co2 N11 96.03(15) . . ?
N2 Co2 N11 87.57(13) . . ?
N13 Co2 N11 91.94(13) . . ?
N4 Co2 N11 168.22(13) . . ?
O19 Co3 N20 179.74(15) . . ?
O19 Co3 N5 85.63(12) . . ?
N20 Co3 N5 94.50(14) . . ?
O19 Co3 N16 84.59(12) . . ?
N20 Co3 N16 95.28(14) . . ?
N5 Co3 N16 170.22(13) . . ?
O19 Co3 N7 83.50(12) . . ?
N20 Co3 N7 96.27(15) . . ?
N5 Co3 N7 91.73(13) . . ?
N16 Co3 N7 87.22(13) . . ?
O19 Co3 N14 84.29(12) . . ?
N20 Co3 N14 95.95(15) . . ?
N5 Co3 N14 86.31(13) . . ?
N16 Co3 N14 92.66(13) . . ?
N7 Co3 N14 167.74(13) . . ?
N2 C1 C2 107.4(4) . . ?
N2 C1 H1 126.3 . . ?
C2 C1 H1 126.3 . . ?
C3 C2 C1 107.2(3) . . ?
C3 C2 N3 126.6(4) . . ?
C1 C2 N3 126.1(4) . . ?
N1 C3 C2 108.3(4) . . ?
N1 C3 H3 125.8 . . ?
C2 C3 H3 125.8 . . ?
N5 C4 C5 108.6(4) . . ?
N5 C4 H4 125.7 . . ?
C5 C4 H4 125.7 . . ?
C4 C5 C6 106.7(4) . . ?
C4 C5 N6 125.4(4) . . ?
C6 C5 N6 127.9(4) . . ?
N4 C6 C5 108.6(4) . . ?
N4 C6 H6 125.7 . . ?
C5 C6 H6 125.7 . . ?
N8 C7 C8 108.7(4) . . ?
N8 C7 H7 125.7 . . ?
C8 C7 H7 125.7 . . ?
C7 C8 C9 106.7(4) . . ?
C7 C8 N9 126.6(4) . . ?
C9 C8 N9 126.6(4) . . ?
N7 C9 C8 107.7(4) . . ?
N7 C9 H9 126.1 . . ?
C8 C9 H9 126.1 . . ?
N11 C10 C11 107.9(4) . . ?
N11 C10 H10 126.0 . . ?
C11 C10 H10 126.0 . . ?
C10 C11 C12 107.3(4) . . ?
C10 C11 N12 126.1(5) . . ?
C12 C11 N12 126.6(4) . . ?
N10 C12 C11 107.8(4) . . ?
N10 C12 H12 126.1 . . ?
C11 C12 H12 126.1 . . ?
N14 C13 C14 108.7(4) . . ?
N14 C13 H13 125.7 . . ?
C14 C13 H13 125.7 . . ?
C13 C14 C15 106.5(4) . . ?
C13 C14 N15 127.8(5) . . ?
C15 C14 N15 125.8(5) . . ?
N13 C15 C14 108.5(4) . . ?
N13 C15 H15 125.7 . . ?
C14 C15 H15 125.7 . . ?
N17 C16 C17 108.2(4) . . ?
N17 C16 H16 125.9 . . ?
C17 C16 H16 125.9 . . ?
C18 C17 C16 107.1(3) . . ?
C18 C17 N18 126.0(4) . . ?
C16 C17 N18 126.9(4) . . ?
N16 C18 C17 108.2(4) . . ?
N16 C18 H18 125.9 . . ?
C17 C18 H18 125.9 . . ?
C20 C19 N22 116.3(4) . . ?
C20 C19 H19A 108.2 . . ?
N22 C19 H19A 108.2 . . ?
C20 C19 H19B 108.2 . . ?
N22 C19 H19B 108.2 . . ?
H19A C19 H19B 107.4 . . ?
C21 C20 C19 110.4(4) . . ?
C21 C20 H20A 109.6 . . ?
C19 C20 H20A 109.6 . . ?
C21 C20 H20B 109.6 . . ?
C19 C20 H20B 109.6 . . ?
H20A C20 H20B 108.1 . . ?
C20 C21 C22 112.7(4) . . ?
C20 C21 H21A 109.1 . . ?
C22 C21 H21A 109.1 . . ?
C20 C21 H21B 109.1 . . ?
C22 C21 H21B 109.1 . . ?
H21A C21 H21B 107.8 . . ?
C21 C22 H22A 109.5 . . ?
C21 C22 H22B 109.5 . . ?
H22A C22 H22B 109.5 . . ?
C21 C22 H22C 109.5 . . ?
H22A C22 H22C 109.5 . . ?
H22B C22 H22C 109.5 . . ?
C28 C27 N22 116.4(4) . . ?
C28 C27 H27A 108.2 . . ?
N22 C27 H27A 108.2 . . ?
C28 C27 H27B 108.2 . . ?
N22 C27 H27B 108.2 . . ?
H27A C27 H27B 107.3 . . ?
C29 C28 C27 111.0(4) . . ?
C29 C28 H28A 109.4 . . ?
C27 C28 H28A 109.4 . . ?
C29 C28 H28B 109.4 . . ?
C27 C28 H28B 109.4 . . ?
H28A C28 H28B 108.0 . . ?
C28 C29 C30 112.8(5) . . ?
C28 C29 H29A 109.0 . . ?
C30 C29 H29A 109.0 . . ?
C28 C29 H29B 109.0 . . ?
C30 C29 H29B 109.0 . . ?
H29A C29 H29B 107.8 . . ?
C29 C30 H30A 109.5 . . ?
C29 C30 H30B 109.5 . . ?
H30A C30 H30B 109.5 . . ?
C29 C30 H30C 109.5 . . ?
H30A C30 H30C 109.5 . . ?
H30B C30 H30C 109.5 . . ?
C36 C35 N23 116.2(6) . . ?
C36 C35 H35A 108.2 . . ?
N23 C35 H35A 108.2 . . ?
C36 C35 H35B 108.2 . . ?
N23 C35 H35B 108.2 . . ?
H35A C35 H35B 107.4 . . ?
C35 C36 C37 110.7(6) . . ?
C35 C36 H36A 109.5 . . ?
C37 C36 H36A 109.5 . . ?
C35 C36 H36B 109.5 . . ?
C37 C36 H36B 109.5 . . ?
H36A C36 H36B 108.1 . . ?
C38 C37 C36 110.3(7) . . ?
C38 C37 H37A 109.6 . . ?
C36 C37 H37A 109.6 . . ?
C38 C37 H37B 109.6 . . ?
C36 C37 H37B 109.6 . . ?
H37A C37 H37B 108.1 . . ?
C37 C38 H38A 109.5 . . ?
C37 C38 H38B 109.5 . . ?
H38A C38 H38B 109.5 . . ?
C37 C38 H38C 109.5 . . ?
H38A C38 H38C 109.5 . . ?
H38B C38 H38C 109.5 . . ?
C44 C43 N23 117.6(5) . . ?
C44 C43 H43A 107.9 . . ?
N23 C43 H43A 107.9 . . ?
C44 C43 H43B 107.9 . . ?
N23 C43 H43B 107.9 . . ?
H43A C43 H43B 107.2 . . ?
C43 C44 C45 110.4(6) . . ?
C43 C44 H44A 109.6 . . ?
C45 C44 H44A 109.6 . . ?
C43 C44 H44B 109.6 . . ?
C45 C44 H44B 109.6 . . ?
H44A C44 H44B 108.1 . . ?
C46 C45 C44 110.0(6) . . ?
C46 C45 H45A 109.7 . . ?
C44 C45 H45A 109.7 . . ?
C46 C45 H45B 109.7 . . ?
C44 C45 H45B 109.7 . . ?
H45A C45 H45B 108.2 . . ?
C45 C46 H46A 109.5 . . ?
C45 C46 H46B 109.5 . . ?
H46A C46 H46B 109.5 . . ?
C45 C46 H46C 109.5 . . ?
H46A C46 H46C 109.5 . . ?
H46B C46 H46C 109.5 . . ?
C3 N1 N2 108.3(3) . . ?
C3 N1 Co1 134.8(3) . . ?
N2 N1 Co1 116.4(2) . . ?
C1 N2 N1 108.7(3) . . ?
C1 N2 Co2 134.7(3) . . ?
N1 N2 Co2 116.4(2) . . ?
O2 N3 O1 123.6(4) . . ?
O2 N3 C2 118.5(4) . . ?
O1 N3 C2 117.9(4) . . ?
C6 N4 N5 108.2(3) . . ?
C6 N4 Co2 136.8(3) . . ?
N5 N4 Co2 115.1(2) . . ?
C4 N5 N4 108.0(3) . . ?
C4 N5 Co3 134.7(3) . . ?
N4 N5 Co3 117.3(2) . . ?
O3 N6 O4 122.9(4) . . ?
O3 N6 C5 118.8(4) . . ?
O4 N6 C5 118.3(4) . . ?
C9 N7 N8 108.5(3) . . ?
C9 N7 Co3 134.1(3) . . ?
N8 N7 Co3 116.7(2) . . ?
C7 N8 N7 108.4(3) . . ?
C7 N8 Co1 135.0(3) . . ?
N7 N8 Co1 116.0(2) . . ?
O5 N9 O6 124.2(4) . . ?
O5 N9 C8 118.4(5) . . ?
O6 N9 C8 117.4(4) . . ?
C12 N10 N11 108.7(3) . . ?
C12 N10 Co1 135.3(3) . . ?
N11 N10 Co1 115.8(2) . . ?
C10 N11 N10 108.3(3) . . ?
C10 N11 Co2 134.5(3) . . ?
N10 N11 Co2 116.8(2) . . ?
O8 N12 O7 122.7(4) . . ?
O8 N12 C11 118.4(5) . . ?
O7 N12 C11 118.9(5) . . ?
C15 N13 N14 108.3(3) . . ?
C15 N13 Co2 135.0(3) . . ?
N14 N13 Co2 116.6(2) . . ?
C13 N14 N13 108.0(3) . . ?
C13 N14 Co3 136.4(3) . . ?
N13 N14 Co3 115.6(2) . . ?
O10 N15 O9 123.4(5) . . ?
O10 N15 C14 117.6(6) . . ?
O9 N15 C14 119.0(5) . . ?
C18 N16 N17 108.4(3) . . ?
C18 N16 Co3 134.9(3) . . ?
N17 N16 Co3 116.7(2) . . ?
C16 N17 N16 108.1(3) . . ?
C16 N17 Co1 135.9(3) . . ?
N16 N17 Co1 115.9(2) . . ?
O11 N18 O12 123.7(4) . . ?
O11 N18 C17 118.4(5) . . ?
O12 N18 C17 118.0(5) . . ?
O13 N19 O14 119.1(4) . . ?
O13 N19 Co2 121.5(3) . . ?
O14 N19 Co2 119.4(3) . . ?
O16 N20 O15 118.3(3) . . ?
O16 N20 Co3 119.8(3) . . ?
O15 N20 Co3 121.9(3) . . ?
O18 N21 O17 117.8(4) . . ?
O18 N21 Co1 120.9(3) . . ?
O17 N21 Co1 121.2(3) . . ?
C27 N22 C23 110.6(4) . . ?
C27 N22 C31 111.2(3) . . ?
C23 N22 C31 107.3(3) . . ?
C27 N22 C19 106.6(3) . . ?
C23 N22 C19 110.7(3) . . ?
C31 N22 C19 110.5(4) . . ?
C39 N23 C43 111.8(5) . . ?
C39 N23 C35 110.0(4) . . ?
C43 N23 C35 110.7(4) . . ?
C39 N23 C47 106.3(4) . . ?
C43 N23 C47 110.2(4) . . ?
C35 N23 C47 107.7(5) . . ?
Co1 O19 Co2 120.85(13) . . ?
Co1 O19 Co3 120.02(13) . . ?
Co2 O19 Co3 119.12(14) . . ?

loop_
_geom_bond_atom_site_label_1
_geom_bond_atom_site_label_2
_geom_bond_distance
_geom_bond_site_symmetry_2
_geom_bond_publ_flag
C39 C40 1.423(8) . ?
C39 N23 1.491(6) . ?
C39 H39A 0.9700 . ?
C39 H39B 0.9700 . ?
C40 C41 1.514(9) . ?
C40 H40A 0.9700 . ?
C40 H40B 0.9700 . ?
C41 C42 1.359(9) . ?
C41 H41A 0.9700 . ?
C41 H41B 0.9700 . ?
C42 H42A 0.9600 . ?
C42 H42B 0.9600 . ?
C42 H42C 0.9600 . ?
C47 C48 1.428(8) . ?
C47 N23 1.533(7) . ?
C47 H47A 0.9700 . ?
C47 H47B 0.9700 . ?
C48 C49 1.497(9) . ?
C48 H48A 0.9700 . ?
C48 H48B 0.9700 . ?
C49 C50 1.294(11) . ?
C49 H49A 0.9700 . ?
C49 H49B 0.9700 . ?
C50 H50A 0.9300 . ?
C50 H50B 0.9300 . ?
C31 C32 1.504(6) . ?
C31 N22 1.522(6) . ?
C31 H31A 0.9700 . ?
C31 H31B 0.9700 . ?
C32 C33 1.503(7) . ?
C32 H32A 0.9700 . ?
C32 H32B 0.9700 . ?
C33 C34 1.484(8) . ?
C33 H33A 0.9700 . ?
C33 H33B 0.9700 . ?
C34 H34A 0.9600 . ?
C34 H34B 0.9600 . ?
C34 H34C 0.9600 . ?
C23 C24 1.516(7) . ?
C23 N22 1.520(6) . ?
C23 H23A 0.9700 . ?
C23 H23B 0.9700 . ?
C24 C25 1.558(9) . ?
C24 H24A 0.9700 . ?
C24 H24B 0.9700 . ?
C25 C26 1.382(11) . ?
C25 H25A 0.9700 . ?
C25 H25B 0.9700 . ?
C26 H26A 0.9600 . ?
C26 H26B 0.9600 . ?
C26 H26C 0.9600 . ?
Co1 O19 1.784(2) . ?
Co1 N21 1.928(4) . ?
Co1 N8 1.932(3) . ?
Co1 N17 1.933(3) . ?
Co1 N1 1.935(3) . ?
Co1 N10 1.938(3) . ?
Co2 O19 1.788(2) . ?
Co2 N19 1.918(4) . ?
Co2 N2 1.926(3) . ?
Co2 N13 1.932(3) . ?
Co2 N4 1.947(3) . ?
Co2 N11 1.948(3) . ?
Co3 O19 1.793(2) . ?
Co3 N20 1.922(3) . ?
Co3 N5 1.925(3) . ?
Co3 N16 1.931(3) . ?
Co3 N7 1.941(3) . ?
Co3 N14 1.942(3) . ?
C1 N2 1.327(4) . ?
C1 C2 1.389(6) . ?
C1 H1 0.9300 . ?
C2 C3 1.380(5) . ?
C2 N3 1.422(5) . ?
C3 N1 1.319(4) . ?
C3 H3 0.9300 . ?
C4 N5 1.322(5) . ?
C4 C5 1.367(5) . ?
C4 H4 0.9300 . ?
C5 C6 1.371(6) . ?
C5 N6 1.423(5) . ?
C6 N4 1.318(5) . ?
C6 H6 0.9300 . ?
C7 N8 1.325(5) . ?
C7 C8 1.376(6) . ?
C7 H7 0.9300 . ?
C8 C9 1.391(6) . ?
C8 N9 1.426(5) . ?
C9 N7 1.334(5) . ?
C9 H9 0.9300 . ?
C10 N11 1.325(5) . ?
C10 C11 1.382(6) . ?
C10 H10 0.9300 . ?
C11 C12 1.382(6) . ?
C11 N12 1.417(5) . ?
C12 N10 1.324(5) . ?
C12 H12 0.9300 . ?
C13 N14 1.319(5) . ?
C13 C14 1.372(6) . ?
C13 H13 0.9300 . ?
C14 C15 1.376(6) . ?
C14 N15 1.418(6) . ?
C15 N13 1.316(5) . ?
C15 H15 0.9300 . ?
C16 N17 1.321(5) . ?
C16 C17 1.375(6) . ?
C16 H16 0.9300 . ?
C17 C18 1.374(6) . ?
C17 N18 1.433(5) . ?
C18 N16 1.318(5) . ?
C18 H18 0.9300 . ?
C19 C20 1.512(6) . ?
C19 N22 1.530(5) . ?
C19 H19A 0.9700 . ?
C19 H19B 0.9700 . ?
C20 C21 1.496(6) . ?
C20 H20A 0.9700 . ?
C20 H20B 0.9700 . ?
C21 C22 1.508(7) . ?
C21 H21A 0.9700 . ?
C21 H21B 0.9700 . ?
C22 H22A 0.9600 . ?
C22 H22B 0.9600 . ?
C22 H22C 0.9600 . ?
C27 C28 1.511(6) . ?
C27 N22 1.511(5) . ?
C27 H27A 0.9700 . ?
C27 H27B 0.9700 . ?
C28 C29 1.500(6) . ?
C28 H28A 0.9700 . ?
C28 H28B 0.9700 . ?
C29 C30 1.517(8) . ?
C29 H29A 0.9700 . ?
C29 H29B 0.9700 . ?
C30 H30A 0.9600 . ?
C30 H30B 0.9600 . ?
C30 H30C 0.9600 . ?
C35 C36 1.431(9) . ?
C35 N23 1.518(7) . ?
C35 H35A 0.9700 . ?
C35 H35B 0.9700 . ?
C36 C37 1.574(9) . ?
C36 H36A 0.9700 . ?
C36 H36B 0.9700 . ?
C37 C38 1.391(9) . ?
C37 H37A 0.9700 . ?
C37 H37B 0.9700 . ?
C38 H38A 0.9600 . ?
C38 H38B 0.9600 . ?
C38 H38C 0.9600 . ?
C43 C44 1.457(8) . ?
C43 N23 1.503(7) . ?
C43 H43A 0.9700 . ?
C43 H43B 0.9700 . ?
C44 C45 1.549(8) . ?
C44 H44A 0.9700 . ?
C44 H44B 0.9700 . ?
C45 C46 1.490(9) . ?
C45 H45A 0.9700 . ?
C45 H45B 0.9700 . ?
C46 H46A 0.9600 . ?
C46 H46B 0.9600 . ?
C46 H46C 0.9600 . ?
N1 N2 1.390(4) . ?
N3 O2 1.213(5) . ?
N3 O1 1.229(5) . ?
N4 N5 1.378(4) . ?
N6 O3 1.216(5) . ?
N6 O4 1.231(5) . ?
N7 N8 1.380(4) . ?
N9 O5 1.214(5) . ?
N9 O6 1.227(5) . ?
N10 N11 1.386(4) . ?
N12 O8 1.219(5) . ?
N12 O7 1.226(5) . ?
N13 N14 1.380(4) . ?
N15 O10 1.214(6) . ?
N15 O9 1.216(6) . ?
N16 N17 1.384(4) . ?
N18 O11 1.210(5) . ?
N18 O12 1.214(5) . ?
N19 O13 1.221(4) . ?
N19 O14 1.241(4) . ?
N20 O16 1.225(4) . ?
N20 O15 1.230(4) . ?
N21 O18 1.221(4) . ?
N21 O17 1.224(4) . ?
